data_2016798
loop_
_publ_author_name
'Bond, Andrew D.'
'Davies, John E.'
'Parsons, Simon'

_publ_section_title
;
 Azetidine, pyrrolidine and hexamethyleneimine at 170K
;
_journal_coeditor_code FA3160
_journal_issue 10
_journal_name_full 'Acta Crystallographica Section C'
_journal_page_first o543
_journal_page_last o546
_journal_paper_doi 10.1107/S0108270108026012
_journal_volume 64
_journal_year 2008
_chemical_formula_iupac 'C6 H13 N'
_chemical_formula_moiety 'C6 H13 N'
_chemical_formula_sum 'C6 H13 N'
_chemical_formula_weight 99.17
_chemical_melting_point 236
_chemical_name_common homopiperidine
_chemical_name_systematic
;
hexamethyleneimine
;
_space_group_IT_number 14
_symmetry_cell_setting monoclinic
_symmetry_space_group_name_Hall '-P 2yn'
_symmetry_space_group_name_H-M 'P 1 21/n 1'
_atom_sites_solution_hydrogens geom
_atom_sites_solution_primary direct
_atom_sites_solution_secondary difmap
_cell_angle_alpha 90.00
_cell_angle_beta 114.110(5)
_cell_angle_gamma 90.00
_cell_formula_units_Z 8
_cell_length_a 11.0201(14)
_cell_length_b 10.3027(13)
_cell_length_c 12.7322(15)
_cell_measurement_reflns_used 6154
_cell_measurement_temperature 170(2)
_cell_measurement_theta_max 23.17
_cell_measurement_theta_min 2.64
_cell_volume 1319.5(3)
_computing_cell_refinement 'SAINT (Bruker, 2003)'
_computing_data_collection 'APEX2 (Bruker, 2004)'
_computing_data_reduction 'SAINT (Bruker, 2003)'
_computing_molecular_graphics 'SHELXTL (Sheldrick, 2008) and Mercury (Macrae <i>et al.</i>,  2006)'
_computing_publication_material 'SHELXTL (Sheldrick, 2008)'
_computing_structure_refinement 'SHELXTL (Sheldrick, 2008)'
_computing_structure_solution 'SHELXTL (Sheldrick, 2008)'
_diffrn_ambient_temperature 170(2)
_diffrn_measured_fraction_theta_full 0.978
_diffrn_measured_fraction_theta_max 0.978
_diffrn_measurement_device_type 'Bruker Nonius X8 APEXII CCD area-detector'
_diffrn_measurement_method 'thin-slice \w and \f scans'
_diffrn_radiation_monochromator graphite
_diffrn_radiation_source 'fine-focus sealed tube'
_diffrn_radiation_type MoK\a
_diffrn_radiation_wavelength 0.71073
_diffrn_reflns_av_R_equivalents 0.0509
_diffrn_reflns_av_sigmaI/netI 0.0425
_diffrn_reflns_limit_h_max 13
_diffrn_reflns_limit_h_min -12
_diffrn_reflns_limit_k_max 12
_diffrn_reflns_limit_k_min -12
_diffrn_reflns_limit_l_max 15
_diffrn_reflns_limit_l_min -14
_diffrn_reflns_number 16092
_diffrn_reflns_theta_full 25.88
_diffrn_reflns_theta_max 25.88
_diffrn_reflns_theta_min 3.74
_diffrn_standards_number 0
_exptl_absorpt_coefficient_mu 0.059
_exptl_absorpt_correction_T_max 0.981
_exptl_absorpt_correction_T_min 0.688
_exptl_absorpt_correction_type multi-scan
_exptl_absorpt_process_details '(SADABS; Bruker, 2003)'
_exptl_crystal_colour colourless
_exptl_crystal_density_diffrn 0.998
_exptl_crystal_density_method 'not measured'
_exptl_crystal_description cylinder
_exptl_crystal_F_000 448
_exptl_crystal_size_max 0.35
_exptl_crystal_size_rad 0.15
_refine_diff_density_max 0.293
_refine_diff_density_min -0.223
_refine_ls_extinction_method none
_refine_ls_goodness_of_fit_ref 1.116
_refine_ls_hydrogen_treatment mixed
_refine_ls_matrix_type full
_refine_ls_number_parameters 173
_refine_ls_number_reflns 2509
_refine_ls_number_restraints 14
_refine_ls_restrained_S_all 1.128
_refine_ls_R_factor_all 0.1040
_refine_ls_R_factor_gt 0.0826
_refine_ls_shift/su_max 0.000
_refine_ls_shift/su_mean 0.000
_refine_ls_structure_factor_coef Fsqd
_refine_ls_weighting_details 'calc w = 1/[\s^2^(Fo^2^)+(0.1254P)^2^+0.8949P] where P=(Fo^2^+2Fc^2^)/3'
_refine_ls_weighting_scheme calc
_refine_ls_wR_factor_gt 0.2508
_refine_ls_wR_factor_ref 0.2692
_reflns_number_gt 1824
_reflns_number_total 2509
_reflns_threshold_expression I>2\s(I)
_cod_data_source_file fa3160.cif
_cod_data_source_block III
_cod_original_sg_symbol_H-M 'P 21/n'
_cod_database_code 2016798
_cod_database_fobs_code 2016798

loop_
_symmetry_equiv_pos_as_xyz
'x, y, z'
'-x+1/2, y+1/2, -z+1/2'
'-x, -y, -z'
'x-1/2, -y-1/2, z-1/2'

loop_
_atom_site_type_symbol
_atom_site_label
_atom_site_fract_x
_atom_site_fract_y
_atom_site_fract_z
_atom_site_U_iso_or_equiv
_atom_site_adp_type
_atom_site_calc_flag
_atom_site_refinement_flags
_atom_site_occupancy
_atom_site_disorder_assembly
_atom_site_disorder_group
N N1 0.3562(2) 0.5819(2) 0.0683(2) 0.0424(6) Uani d D 1 B .
H H1 0.350(3) 0.515(3) 0.021(2) 0.042(7) Uiso d D 1 . .
C C2 0.3410(3) 0.5335(3) 0.1691(3) 0.0523(8) Uani d . 1 . .
H H2A 0.3781 0.4447 0.1858 0.063 Uiso calc R 1 A 1
H H2B 0.2450 0.5277 0.1516 0.063 Uiso calc R 1 A 1
C C3 0.4084(3) 0.6168(3) 0.2764(3) 0.0608(9) Uani d PD 1 B .
H H3A 0.3579 0.6070 0.3248 0.073 Uiso calc PR 0.50 B 1
H H3B 0.4984 0.5811 0.3205 0.073 Uiso calc PR 0.50 B 1
H H3C 0.3987 0.5743 0.3423 0.073 Uiso calc PR 0.50 B 2
H H3D 0.5045 0.6232 0.2944 0.073 Uiso calc PR 0.50 B 2
C C4 0.4224(6) 0.7613(6) 0.2587(5) 0.0504(17) Uani d PD 0.50 B 1
H H4A 0.4961 0.7737 0.2343 0.060 Uiso calc PR 0.50 B 1
H H4B 0.4472 0.8061 0.3334 0.060 Uiso calc PR 0.50 B 1
C C5 0.2980(6) 0.8258(7) 0.1704(5) 0.0523(18) Uani d PD 0.50 B 1
H H5A 0.2187 0.7862 0.1754 0.063 Uiso calc PR 0.50 B 1
H H5B 0.2990 0.9190 0.1897 0.063 Uiso calc PR 0.50 B 1
C C6 0.2860(4) 0.8138(3) 0.0489(3) 0.0644(9) Uani d PD 1 B .
H H6A 0.3703 0.8416 0.0456 0.077 Uiso calc PR 0.50 B 1
H H6B 0.2145 0.8720 -0.0016 0.077 Uiso calc PR 0.50 B 1
H H6C 0.3306 0.8566 0.0047 0.077 Uiso calc PR 0.50 B 2
H H6D 0.2002 0.8589 0.0293 0.077 Uiso calc PR 0.50 B 2
C C4A 0.3495(9) 0.7523(6) 0.2608(6) 0.0672(19) Uani d PD 0.50 B 2
H H4C 0.2528 0.7439 0.2390 0.081 Uiso calc PR 0.50 B 2
H H4D 0.3880 0.7970 0.3362 0.081 Uiso calc PR 0.50 B 2
C C5A 0.3693(10) 0.8377(7) 0.1738(6) 0.069(2) Uani d PD 0.50 B 2
H H5C 0.3542 0.9285 0.1909 0.082 Uiso calc PR 0.50 B 2
H H5D 0.4637 0.8308 0.1859 0.082 Uiso calc PR 0.50 B 2
C C7 0.2550(3) 0.6757(3) 0.0052(3) 0.0602(9) Uani d . 1 . .
H H7A 0.1702 0.6491 0.0083 0.072 Uiso calc R 1 B 1
H H7B 0.2418 0.6738 -0.0765 0.072 Uiso calc R 1 B 1
N N8 0.6496(2) 0.6463(2) 0.09841(19) 0.0433(6) Uani d D 1 D .
H H8 0.567(3) 0.630(3) 0.093(3) 0.065(10) Uiso d D 1 . .
C C9 0.7372(3) 0.6199(4) 0.2172(3) 0.0678(10) Uani d . 1 . .
H H9A 0.7017 0.5446 0.2440 0.081 Uiso calc R 1 C 1
H H9B 0.7358 0.6956 0.2645 0.081 Uiso calc R 1 C 1
C C10 0.8784(3) 0.5921(4) 0.2377(3) 0.0741(11) Uani d PD 1 D .
H H10A 0.8896 0.4966 0.2406 0.089 Uiso calc PR 0.50 D 1
H H10B 0.9357 0.6258 0.3150 0.089 Uiso calc PR 0.50 D 1
H H10C 0.9284 0.5685 0.3196 0.089 Uiso calc PR 0.50 D 2
H H10D 0.8803 0.5162 0.1906 0.089 Uiso calc PR 0.50 D 2
C C11 0.9331(8) 0.6453(9) 0.1524(10) 0.084(3) Uani d PD 0.50 D 1
H H11A 1.0312 0.6383 0.1910 0.101 Uiso calc PR 0.50 D 1
H H11B 0.9040 0.5844 0.0866 0.101 Uiso calc PR 0.50 D 1
C C12 0.9033(8) 0.7784(9) 0.1027(9) 0.080(3) Uani d PD 0.50 D 1
H H12A 0.9231 0.8414 0.1663 0.095 Uiso calc PR 0.50 D 1
H H12B 0.9636 0.7978 0.0646 0.095 Uiso calc PR 0.50 D 1
C C13 0.7655(4) 0.7984(4) 0.0191(4) 0.0742(11) Uani d PD 1 D .
H H13A 0.7478 0.7388 -0.0465 0.089 Uiso calc PR 0.50 D 1
H H13B 0.7574 0.8882 -0.0109 0.089 Uiso calc PR 0.50 D 1
H H13C 0.7892 0.8917 0.0265 0.089 Uiso calc PR 0.50 D 2
H H13D 0.7277 0.7767 -0.0639 0.089 Uiso calc PR 0.50 D 2
C C11A 0.9460(7) 0.7015(8) 0.2099(6) 0.064(2) Uani d PD 0.50 D 2
H H11C 1.0430 0.6852 0.2425 0.076 Uiso calc PR 0.50 D 2
H H11D 0.9303 0.7820 0.2450 0.076 Uiso calc PR 0.50 D 2
C C12A 0.8942(7) 0.7187(10) 0.0800(6) 0.063(2) Uani d PD 0.50 D 2
H H12C 0.8792 0.6312 0.0447 0.075 Uiso calc PR 0.50 D 2
H H12D 0.9653 0.7602 0.0632 0.075 Uiso calc PR 0.50 D 2
C C14 0.6593(4) 0.7779(3) 0.0635(4) 0.0691(10) Uani d . 1 . .
H H14A 0.6775 0.8361 0.1301 0.083 Uiso calc R 1 D 1
H H14B 0.5724 0.8034 0.0027 0.083 Uiso calc R 1 D 1

loop_
_atom_site_aniso_label
_atom_site_aniso_U_11
_atom_site_aniso_U_22
_atom_site_aniso_U_33
_atom_site_aniso_U_12
_atom_site_aniso_U_13
_atom_site_aniso_U_23
N1 0.0375(12) 0.0423(12) 0.0466(13) -0.0031(9) 0.0162(10) -0.0095(10)
C2 0.0548(17) 0.0472(16) 0.0523(17) -0.0039(13) 0.0193(13) 0.0000(13)
C3 0.0609(19) 0.072(2) 0.0455(17) -0.0014(16) 0.0176(14) -0.0017(15)
C4 0.035(3) 0.065(4) 0.051(4) -0.015(3) 0.017(3) -0.029(3)
C5 0.037(3) 0.045(4) 0.076(5) -0.008(3) 0.024(3) -0.024(3)
C6 0.068(2) 0.0451(17) 0.070(2) 0.0068(14) 0.0182(17) 0.0013(15)
C4A 0.065(5) 0.079(5) 0.057(4) -0.008(4) 0.024(4) -0.027(4)
C5A 0.085(6) 0.043(4) 0.081(6) -0.018(4) 0.038(5) -0.019(3)
C7 0.0635(19) 0.0502(18) 0.0505(18) 0.0010(14) 0.0064(15) -0.0010(13)
N8 0.0340(12) 0.0463(13) 0.0486(13) -0.0034(9) 0.0158(10) -0.0062(10)
C9 0.0589(19) 0.093(3) 0.0486(18) 0.0053(18) 0.0188(15) -0.0027(17)
C10 0.0470(18) 0.092(3) 0.063(2) 0.0029(17) 0.0019(16) 0.0085(19)
C11 0.038(4) 0.085(6) 0.124(9) -0.006(4) 0.029(5) 0.007(6)
C12 0.057(5) 0.085(7) 0.092(7) -0.048(5) 0.026(5) -0.024(5)
C13 0.077(2) 0.058(2) 0.095(3) -0.0026(17) 0.043(2) 0.0181(18)
C11A 0.035(3) 0.072(5) 0.062(4) -0.017(3) -0.003(3) -0.014(4)
C12A 0.035(4) 0.088(7) 0.062(5) -0.028(4) 0.017(3) -0.003(5)
C14 0.063(2) 0.0527(18) 0.094(3) 0.0112(16) 0.0354(19) 0.0114(18)

loop_
_atom_type_symbol
_atom_type_description
_atom_type_scat_dispersion_real
_atom_type_scat_dispersion_imag
_atom_type_scat_source
C C 0.0033 0.0016 'International Tables Vol C Tables 4.2.6.8 and 6.1.1.4'
H H 0.0000 0.0000 'International Tables Vol C Tables 4.2.6.8 and 6.1.1.4'
N N 0.0061 0.0033 'International Tables Vol C Tables 4.2.6.8 and 6.1.1.4'

loop_
_geom_angle_atom_site_label_1
_geom_angle_atom_site_label_2
_geom_angle_atom_site_label_3
_geom_angle
C7 N1 C2 112.3(2)
C7 N1 H1 107.9(18)
C2 N1 H1 109.0(18)
N1 C2 C3 114.2(2)
N1 C2 H2A 108.7
C3 C2 H2A 108.7
N1 C2 H2B 108.7
C3 C2 H2B 108.7
H2A C2 H2B 107.6
C4 C3 C2 117.4(3)
C4 C3 H3A 108.0
C2 C3 H3A 108.0
C4 C3 H3B 108.0
C2 C3 H3B 108.0
H3A C3 H3B 107.2
C3 C4 C5 114.8(5)
C3 C4 H4A 108.6
C5 C4 H4A 108.6
C3 C4 H4B 108.6
C5 C4 H4B 108.6
H4A C4 H4B 107.5
C6 C5 C4 113.4(5)
C6 C5 H5A 108.9
C4 C5 H5A 108.9
C6 C5 H5B 108.9
C4 C5 H5B 108.9
H5A C5 H5B 107.7
C5 C6 C7 111.6(4)
C5 C6 H6A 109.3
C7 C6 H6A 109.3
C5 C6 H6B 109.3
C7 C6 H6B 109.3
H6A C6 H6B 108.0
C5A C4A H4C 108.1
C5A C4A H4D 108.1
H4C C4A H4D 107.3
C4A C5A H5C 107.7
C4A C5A H5D 107.7
H5C C5A H5D 107.1
N1 C7 C6 114.6(3)
N1 C7 H7A 108.6
C6 C7 H7A 108.6
N1 C7 H7B 108.6
C6 C7 H7B 108.6
H7A C7 H7B 107.6
C14 N8 C9 113.3(3)
C14 N8 H8 110(2)
C9 N8 H8 106(2)
N8 C9 C10 114.8(3)
N8 C9 H9A 108.6
C10 C9 H9A 108.6
N8 C9 H9B 108.6
C10 C9 H9B 108.6
H9A C9 H9B 107.5
C9 C10 C11 119.1(4)
C9 C10 H10A 107.5
C11 C10 H10A 107.5
C9 C10 H10B 107.5
C11 C10 H10B 107.5
H10A C10 H10B 107.0
C12 C11 C10 123.0(8)
C12 C11 H11A 106.6
C10 C11 H11A 106.6
C12 C11 H11B 106.6
C10 C11 H11B 106.6
H11A C11 H11B 106.5
C13 C12 C11 114.8(6)
C13 C12 H12A 108.6
C11 C12 H12A 108.6
C13 C12 H12B 108.6
C11 C12 H12B 108.6
H12A C12 H12B 107.5
C12 C13 C14 116.0(6)
C12 C13 H13A 108.3
C14 C13 H13A 108.3
C12 C13 H13B 108.3
C14 C13 H13B 108.3
H13A C13 H13B 107.4
C12A C11A H11C 109.6
C12A C11A H11D 109.6
H11C C11A H11D 108.1
C11A C12A H12C 107.9
C11A C12A H12D 107.9
H12C C12A H12D 107.2
N8 C14 C13 114.4(3)
N8 C14 H14A 108.7
C13 C14 H14A 108.7
N8 C14 H14B 108.7
C13 C14 H14B 108.7
H14A C14 H14B 107.6

loop_
_geom_bond_atom_site_label_1
_geom_bond_atom_site_label_2
_geom_bond_distance
N1 C7 1.446(4)
N1 C2 1.449(4)
N1 H1 0.90(2)
C2 C3 1.524(4)
C2 H2A 0.99
C2 H2B 0.99
C3 C4 1.523(6)
C3 H3A 0.99
C3 H3B 0.99
C4 C5 1.525(7)
C4 H4A 0.99
C4 H4B 0.99
C5 C6 1.503(7)
C5 H5A 0.99
C5 H5B 0.99
C6 C7 1.515(4)
C6 H6A 0.99
C6 H6B 0.99
C4A C5A 1.498(8)
C4A H4C 0.99
C4A H4D 0.99
C5A H5C 0.99
C5A H5D 0.99
C7 H7A 0.99
C7 H7B 0.99
N8 C14 1.444(4)
N8 C9 1.449(4)
N8 H8 0.90(3)
C9 C10 1.498(5)
C9 H9A 0.99
C9 H9B 0.99
C10 C11 1.542(8)
C10 H10A 0.99
C10 H10B 0.99
C11 C12 1.490(8)
C11 H11A 0.99
C11 H11B 0.99
C12 C13 1.470(8)
C12 H12A 0.99
C12 H12B 0.99
C13 C14 1.509(5)
C13 H13A 0.99
C13 H13B 0.99
C11A C12A 1.524(8)
C11A H11C 0.99
C11A H11D 0.99
C12A H12C 0.99
C12A H12D 0.99
C14 H14A 0.99
C14 H14B 0.99

loop_
_geom_hbond_atom_site_label_D
_geom_hbond_atom_site_label_H
_geom_hbond_atom_site_label_A
_geom_hbond_site_symmetry_A
_geom_hbond_distance_DH
_geom_hbond_distance_HA
_geom_hbond_distance_DA
_geom_hbond_angle_DHA
N8 H8 N1 . 0.90(3) 2.27(3) 3.167(3) 176(3)
N1 H1 N8 3_665 0.90(2) 2.25(3) 3.150(3) 175(2)

loop_
_geom_torsion_atom_site_label_1
_geom_torsion_atom_site_label_2
_geom_torsion_atom_site_label_3
_geom_torsion_atom_site_label_4
_geom_torsion
C7 N1 C2 C3 -86.5(3)
N1 C2 C3 C4 28.7(5)
C2 C3 C4 C5 44.9(6)
C3 C4 C5 C6 -85.3(7)
C4 C5 C6 C7 70.5(6)
C2 N1 C7 C6 85.2(3)
C5 C6 C7 N1 -62.3(4)
C14 N8 C9 C10 -80.7(4)
N8 C9 C10 C11 24.7(7)
C9 C10 C11 C12 41.5(11)
C10 C11 C12 C13 -70.5(14)
C11 C12 C13 C14 60.4(11)
C9 N8 C14 C13 87.7(4)
C12 C13 C14 N8 -64.6(6)
